data_7706709
loop_
_publ_author_name
'Ghosh, Subrata'
'Bagchi, Sukanya'
'Kamilya, Sujit'
'Mondal, Abhishake'

_publ_section_title
;
 Effect of ligand substituents and tuning the spin-state switching in
 manganese(iii) complexes.
;
_journal_issue 13
_journal_name_full 'Dalton transactions (Cambridge, England : 2003)'
_journal_page_first 4634
_journal_page_last 4642
_journal_paper_doi 10.1039/d1dt00284h
_journal_volume 50
_journal_year 2021
_chemical_formula_sum 'C92 H80 B2 Br8 Mn2 N8 O4'
_chemical_formula_weight 2132.42
_space_group_crystal_system monoclinic
_space_group_IT_number 9
_space_group_name_Hall 'C -2yc'
_space_group_name_H-M_alt 'C 1 c 1'
_atom_sites_solution_hydrogens geom
_audit_creation_method SHELXL-2018/3
_audit_update_record
;
2020-07-27 deposited with the CCDC.	2021-03-01 downloaded from the CCDC.
;
_cell_angle_alpha 90
_cell_angle_beta 116.612(2)
_cell_angle_gamma 90
_cell_formula_units_Z 2
_cell_length_a 14.8559(9)
_cell_length_b 22.7886(15)
_cell_length_c 14.2271(9)
_cell_measurement_reflns_used 3097
_cell_measurement_temperature 240(2)
_cell_measurement_theta_max 30.69
_cell_measurement_theta_min 1.77
_cell_volume 4306.3(5)
_computing_cell_refinement 'Bruker SAINT'
_computing_data_collection 'Bruker APEX2'
_computing_data_reduction 'Bruker SAINT'
_computing_structure_refinement 'SHELXL-2018/3 (Sheldrick, 2018)'
_computing_structure_solution 'SHELXT 2014/5 (Sheldrick, 2014)'
_diffrn_ambient_temperature 240(2)
_diffrn_measured_fraction_theta_full 1.000
_diffrn_measured_fraction_theta_max 0.994
_diffrn_measurement_device_type 'Bruker APEX-II CCD'
_diffrn_measurement_method '\f and \w scans'
_diffrn_radiation_type MoK\a
_diffrn_radiation_wavelength 0.71073
_diffrn_reflns_av_R_equivalents 0.2018
_diffrn_reflns_av_unetI/netI 0.2057
_diffrn_reflns_Laue_measured_fraction_full 1.000
_diffrn_reflns_Laue_measured_fraction_max 0.994
_diffrn_reflns_limit_h_max 21
_diffrn_reflns_limit_h_min -21
_diffrn_reflns_limit_k_max 32
_diffrn_reflns_limit_k_min -32
_diffrn_reflns_limit_l_max 20
_diffrn_reflns_limit_l_min -20
_diffrn_reflns_number 77015
_diffrn_reflns_point_group_measured_fraction_full 1.000
_diffrn_reflns_point_group_measured_fraction_max 0.990
_diffrn_reflns_theta_full 25.242
_diffrn_reflns_theta_max 30.692
_diffrn_reflns_theta_min 1.775
_diffrn_source 'sealed tube'
_exptl_absorpt_coefficient_mu 4.061
_exptl_absorpt_correction_T_max 0.746
_exptl_absorpt_correction_T_min 0.600
_exptl_absorpt_correction_type multi-scan
_exptl_absorpt_process_details SADABS
_exptl_crystal_colour Brown
_exptl_crystal_density_diffrn 1.645
_exptl_crystal_description Parallelepiped
_exptl_crystal_F_000 2120
_exptl_crystal_size_max 0.38
_exptl_crystal_size_mid 0.32
_exptl_crystal_size_min 0.14
_refine_diff_density_max 0.738
_refine_diff_density_min -0.603
_refine_diff_density_rms 0.091
_refine_ls_abs_structure_details
;
 Flack x determined using 1746 quotients [(I+)-(I-)]/[(I+)+(I-)]
 (Parsons, Flack and Wagner, Acta Cryst. B69 (2013) 249-259).
;
_refine_ls_abs_structure_Flack 0.013(10)
_refine_ls_extinction_method none
_refine_ls_goodness_of_fit_ref 0.963
_refine_ls_hydrogen_treatment constr
_refine_ls_matrix_type full
_refine_ls_number_parameters 523
_refine_ls_number_reflns 13252
_refine_ls_number_restraints 380
_refine_ls_restrained_S_all 0.955
_refine_ls_R_factor_all 0.2267
_refine_ls_R_factor_gt 0.0635
_refine_ls_shift/su_max 0.000
_refine_ls_shift/su_mean 0.000
_refine_ls_structure_factor_coef Fsqd
_refine_ls_weighting_details 'w=1/[\s^2^(Fo^2^)+(0.0410P)^2^] where P=(Fo^2^+2Fc^2^)/3'
_refine_ls_weighting_scheme calc
_refine_ls_wR_factor_gt 0.1106
_refine_ls_wR_factor_ref 0.1548
_reflns_Friedel_coverage 0.990
_reflns_Friedel_fraction_full 0.999
_reflns_Friedel_fraction_max 0.986
_reflns_number_gt 4978
_reflns_number_total 13252
_reflns_threshold_expression 'I > 2\s(I)'
_cod_data_source_file d1dt00284h2.cif
_cod_data_source_block Complex3_240K
_cod_depositor_comments 'Adding full bibliography for 7706708--7706712.cif.'
_cod_original_sg_symbol_H-M 'C c'
_cod_database_code 7706709
_shelx_shelxl_version_number 2018/3
_shelx_space_group_comment
;
The symmetry employed for this shelxl refinement is uniquely defined
by the following loop, which should always be used as a source of
symmetry information in preference to the above space-group names.
They are only intended as comments.
;
_shelx_estimated_absorpt_t_min 0.621
_shelx_estimated_absorpt_t_max 0.844

loop_
_space_group_symop_operation_xyz
'x, y, z'
'x, -y, z+1/2'
'x+1/2, y+1/2, z'
'x+1/2, -y+1/2, z+1/2'

loop_
_atom_site_label
_atom_site_type_symbol
_atom_site_fract_x
_atom_site_fract_y
_atom_site_fract_z
_atom_site_U_iso_or_equiv
_atom_site_adp_type
_atom_site_occupancy
_atom_site_site_symmetry_order
_atom_site_calc_flag
_atom_site_refinement_flags_posn
_atom_site_refinement_flags_adp
_atom_site_refinement_flags_occupancy
_atom_site_disorder_assembly
_atom_site_disorder_group
Br1 Br 0.67894(8) 0.63109(6) 0.19615(9) 0.0604(4) Uani 1 1 d . U . . .
Br3 Br 0.00309(10) 0.74135(7) -0.02426(11) 0.0763(5) Uani 1 1 d . U . . .
Br2 Br 0.67074(12) 0.51758(8) 0.54298(12) 0.0913(6) Uani 1 1 d . U . . .
Mn1 Mn 0.33342(12) 0.67728(7) 0.07369(12) 0.0392(4) Uani 1 1 d . U . . .
Br4 Br -0.14338(13) 0.51317(9) -0.13236(19) 0.1270(9) Uani 1 1 d . U . . .
O2 O 0.1949(5) 0.6856(3) -0.0033(6) 0.0462(19) Uani 1 1 d . U . . .
N4 N 0.3207(6) 0.6831(4) 0.2117(7) 0.040(2) Uani 1 1 d . U . . .
O1 O 0.4712(5) 0.6691(3) 0.1574(5) 0.0384(17) Uani 1 1 d . U . . .
C17 C 0.4682(7) 0.6249(5) 0.3093(8) 0.037(2) Uani 1 1 d . U . . .
C16 C 0.3767(7) 0.6560(5) 0.2958(9) 0.039(3) Uani 1 1 d . U . . .
N2 N 0.3625(7) 0.6935(5) -0.0648(8) 0.058(3) Uani 1 1 d . U . . .
C35 C 0.1530(9) 0.3845(5) -0.0831(9) 0.051(3) Uani 1 1 d . U . . .
N3 N 0.3165(7) 0.5915(4) 0.0165(7) 0.045(2) Uani 1 1 d . U . . .
C22 C 0.5158(9) 0.5898(5) 0.3991(9) 0.051(3) Uani 1 1 d . U . . .
H22 H 0.484110 0.582549 0.441424 0.061 Uiso 1 1 calc R U . . .
C19 C 0.6102(7) 0.6133(5) 0.2769(9) 0.043(3) Uani 1 1 d . U . . .
C30 C 0.1469(8) 0.3101(5) 0.1656(8) 0.049(3) Uani 1 1 d . U . . .
H30 H 0.187202 0.277412 0.173424 0.059 Uiso 1 1 calc R U . . .
C12 C 0.0592(9) 0.5460(6) -0.0649(9) 0.057(3) Uani 1 1 d . U . . .
H12 H 0.069043 0.506639 -0.074997 0.068 Uiso 1 1 calc R U . . .
C8 C 0.1250(8) 0.6448(5) -0.0220(8) 0.040(3) Uani 1 1 d . U . . .
C6 C 0.2352(9) 0.5615(5) -0.0223(9) 0.047(3) Uani 1 1 d . U . . .
C9 C 0.0286(8) 0.6623(5) -0.0381(8) 0.047(3) Uani 1 1 d . U . . .
C34 C 0.0813(11) 0.4004(6) 0.0885(11) 0.074(4) Uani 1 1 d . U . . .
H34 H 0.074921 0.430787 0.042327 0.088 Uiso 1 1 calc R U . . .
C15 C 0.2465(9) 0.7238(6) 0.2187(10) 0.059(3) Uani 1 1 d . U . . .
H15A H 0.245501 0.719085 0.285971 0.070 Uiso 1 1 calc R U . . .
H15B H 0.179834 0.715073 0.163574 0.070 Uiso 1 1 calc R U . . .
N1 N 0.3394(7) 0.7737(4) 0.0748(8) 0.057(3) Uani 1 1 d . U . . .
C23 C 0.3162(10) 0.3827(6) 0.0924(9) 0.060(3) Uani 1 1 d . U . . .
C5 C 0.4020(9) 0.5647(6) 0.0051(9) 0.058(3) Uani 1 1 d . U . . .
H5A H 0.392280 0.522679 -0.004724 0.069 Uiso 1 1 calc R U . . .
H5B H 0.464348 0.571777 0.067925 0.069 Uiso 1 1 calc R U . . .
C36 C 0.2033(11) 0.4127(5) -0.1322(10) 0.063(4) Uani 1 1 d . U . . .
H36 H 0.273211 0.414021 -0.095782 0.075 Uiso 1 1 calc R U . . .
C31 C 0.0946(10) 0.3127(6) 0.2246(9) 0.059(3) Uani 1 1 d . U . . .
H31 H 0.099379 0.282201 0.270106 0.071 Uiso 1 1 calc R U . . .
C28 C 0.3237(11) 0.4354(6) 0.1433(10) 0.068(4) Uani 1 1 d . U . . .
H28 H 0.266420 0.451629 0.143509 0.082 Uiso 1 1 calc R U . . .
C7 C 0.1401(8) 0.5856(5) -0.0317(8) 0.041(3) Uani 1 1 d . U . . .
B1 B 0.2088(11) 0.3495(6) 0.0279(10) 0.049(3) Uani 1 1 d . U . . .
C20 C 0.6551(8) 0.5781(5) 0.3645(10) 0.053(3) Uani 1 1 d . U . . .
H20 H 0.718410 0.562173 0.382544 0.064 Uiso 1 1 calc R U . . .
C27 C 0.4176(17) 0.4654(8) 0.1957(12) 0.102(6) Uani 1 1 d . U . . .
H27 H 0.421557 0.500105 0.231671 0.122 Uiso 1 1 calc R U . . .
C37 C 0.1589(16) 0.4394(7) -0.2313(13) 0.089(5) Uani 1 1 d . U . . .
H37 H 0.197550 0.458049 -0.258940 0.107 Uiso 1 1 calc R U . . .
C4 C 0.4072(11) 0.5918(8) -0.0884(11) 0.089(5) Uani 1 1 d . U . . .
H4A H 0.341601 0.588066 -0.148448 0.107 Uiso 1 1 calc R U . . .
H4B H 0.454518 0.569361 -0.103821 0.107 Uiso 1 1 calc R U . . .
C29 C 0.1429(9) 0.3533(5) 0.0952(9) 0.052(3) Uani 1 1 d . U . . .
C10 C -0.0484(9) 0.6226(6) -0.0660(9) 0.057(3) Uani 1 1 d . U . . .
H10 H -0.111079 0.634851 -0.073774 0.068 Uiso 1 1 calc R U . . .
C18 C 0.5137(7) 0.6370(5) 0.2441(8) 0.037(2) Uani 1 1 d . U . . .
C40 C 0.0469(12) 0.3847(7) -0.1449(12) 0.091(5) Uani 1 1 d . U . . .
H40 H 0.006510 0.366526 -0.119021 0.109 Uiso 1 1 calc R U . . .
C32 C 0.0352(9) 0.3606(7) 0.2160(10) 0.060(3) Uani 1 1 d . U . . .
H32 H 0.000268 0.363080 0.256110 0.072 Uiso 1 1 calc R U . . .
C25 C 0.4989(14) 0.3928(11) 0.1450(14) 0.108(6) Uani 1 1 d . U . . .
H25 H 0.556600 0.377224 0.144602 0.130 Uiso 1 1 calc R U . . .
C21 C 0.6076(9) 0.5664(5) 0.4246(9) 0.054(3) Uani 1 1 d . U . . .
C14 C 0.2749(10) 0.7868(6) 0.2072(12) 0.079(5) Uani 1 1 d . U . . .
H14A H 0.231732 0.812860 0.222922 0.095 Uiso 1 1 calc R U . . .
H14B H 0.343395 0.793519 0.260277 0.095 Uiso 1 1 calc R U . . .
C26 C 0.5017(14) 0.4431(11) 0.1928(13) 0.104(7) Uani 1 1 d . U . . .
H26 H 0.562077 0.463598 0.225052 0.125 Uiso 1 1 calc R U . . .
C24 C 0.4065(12) 0.3641(7) 0.0951(11) 0.079(4) Uani 1 1 d . U . . .
H24 H 0.405130 0.329318 0.060393 0.094 Uiso 1 1 calc R U . . .
C13 C 0.2684(10) 0.8047(6) 0.1019(11) 0.071(4) Uani 1 1 d . U . . .
H13A H 0.200559 0.797341 0.047787 0.086 Uiso 1 1 calc R U . . .
H13B H 0.280787 0.846523 0.102891 0.086 Uiso 1 1 calc R U . . .
C3 C 0.4381(11) 0.6558(8) -0.0774(12) 0.086(5) Uani 1 1 d . U . . .
H3A H 0.503082 0.660499 -0.016763 0.103 Uiso 1 1 calc R U . . .
H3B H 0.444844 0.668064 -0.139257 0.103 Uiso 1 1 calc R U . . .
C33 C 0.0282(12) 0.4039(6) 0.1487(13) 0.078(4) Uani 1 1 d . U . . .
H33 H -0.012103 0.436369 0.142151 0.094 Uiso 1 1 calc R U . . .
C2 C 0.3920(11) 0.7555(7) -0.0618(11) 0.085(5) Uani 1 1 d . U . . .
H2A H 0.383639 0.767591 -0.130657 0.102 Uiso 1 1 calc R U . . .
H2B H 0.462281 0.760442 -0.012043 0.102 Uiso 1 1 calc R U . . .
C1 C 0.3267(10) 0.7928(6) -0.0293(10) 0.073(4) Uani 1 1 d . U . . .
H1A H 0.345662 0.833720 -0.026531 0.088 Uiso 1 1 calc R U . . .
H1B H 0.256716 0.788873 -0.080457 0.088 Uiso 1 1 calc R U . . .
C41 C 0.2198(14) 0.2813(6) 0.0049(14) 0.082(5) Uani 1 1 d . U . . .
C11 C -0.0336(9) 0.5655(7) -0.0824(10) 0.064(4) Uani 1 1 d . U . . .
C39 C 0.0009(18) 0.4120(11) -0.2448(16) 0.148(9) Uani 1 1 d . U . . .
H39 H -0.068909 0.412595 -0.282628 0.178 Uiso 1 1 calc R U . . .
C45 C 0.297(2) 0.1797(14) 0.061(3) 0.174(12) Uani 1 1 d . U . . .
H45 H 0.343816 0.153584 0.108164 0.208 Uiso 1 1 calc R U . . .
C42 C 0.1533(15) 0.2531(7) -0.0875(18) 0.113(6) Uani 1 1 d . U . . .
H42 H 0.104506 0.276049 -0.139576 0.136 Uiso 1 1 calc R U . . .
C44 C 0.224(3) 0.1638(12) -0.034(3) 0.172(12) Uani 1 1 d . U . . .
H44 H 0.222585 0.124024 -0.049318 0.206 Uiso 1 1 calc R U . . .
C38 C 0.058(2) 0.4370(9) -0.2850(15) 0.125(8) Uani 1 1 d . U . . .
H38 H 0.026395 0.453110 -0.352043 0.150 Uiso 1 1 calc R U . . .
C48 C 0.2955(17) 0.2450(8) 0.0818(18) 0.126(7) Uani 1 1 d . U . . .
H48 H 0.343355 0.261264 0.144230 0.151 Uiso 1 1 calc R U . . .
C49 C 0.154(2) 0.1946(9) -0.107(3) 0.166(10) Uani 1 1 d . U . . .
H49 H 0.108059 0.177786 -0.169902 0.199 Uiso 1 1 calc R U . . .

loop_
_atom_site_aniso_label
_atom_site_aniso_U_11
_atom_site_aniso_U_22
_atom_site_aniso_U_33
_atom_site_aniso_U_23
_atom_site_aniso_U_13
_atom_site_aniso_U_12
Br1 0.0420(6) 0.0836(10) 0.0631(8) 0.0000(8) 0.0303(6) 0.0053(6)
Br3 0.0480(7) 0.0781(10) 0.0831(11) -0.0138(8) 0.0117(7) 0.0236(7)
Br2 0.0993(12) 0.0975(13) 0.0785(11) 0.0456(9) 0.0411(9) 0.0510(10)
Mn1 0.0329(8) 0.0441(10) 0.0387(9) 0.0020(8) 0.0142(7) 0.0021(7)
Br4 0.0699(11) 0.1102(15) 0.184(2) 0.0308(14) 0.0416(12) -0.0416(10)
O2 0.034(4) 0.047(5) 0.047(5) -0.002(4) 0.008(3) -0.003(4)
N4 0.029(5) 0.048(6) 0.042(6) -0.004(5) 0.016(4) 0.009(4)
O1 0.030(4) 0.056(5) 0.031(4) 0.004(4) 0.015(3) 0.004(3)
C17 0.036(6) 0.042(6) 0.031(6) 0.004(5) 0.014(5) 0.001(5)
C16 0.028(5) 0.040(6) 0.047(7) 0.000(5) 0.015(5) 0.000(5)
N2 0.054(6) 0.074(8) 0.047(6) 0.014(5) 0.022(5) -0.008(6)
C35 0.055(7) 0.053(7) 0.043(7) -0.006(6) 0.018(6) 0.001(6)
N3 0.042(5) 0.047(6) 0.049(6) -0.004(5) 0.023(5) 0.009(5)
C22 0.058(8) 0.063(8) 0.038(7) -0.004(6) 0.027(6) -0.001(6)
C19 0.034(6) 0.046(7) 0.048(7) -0.008(6) 0.018(5) 0.000(5)
C30 0.050(7) 0.054(8) 0.043(7) 0.008(6) 0.022(6) -0.007(6)
C12 0.056(8) 0.052(8) 0.065(8) 0.021(6) 0.029(7) 0.000(6)
C8 0.047(7) 0.039(7) 0.034(6) 0.001(5) 0.017(5) 0.001(5)
C6 0.047(7) 0.046(7) 0.045(7) 0.005(6) 0.017(6) 0.007(6)
C9 0.042(7) 0.061(8) 0.034(6) 0.007(5) 0.015(5) 0.011(6)
C34 0.111(11) 0.052(8) 0.082(10) 0.009(7) 0.065(9) 0.008(8)
C15 0.048(7) 0.080(9) 0.049(7) -0.009(7) 0.023(6) 0.019(7)
N1 0.050(6) 0.047(6) 0.054(6) 0.014(5) 0.006(5) 0.005(5)
C23 0.075(9) 0.071(9) 0.045(8) 0.002(7) 0.037(7) -0.016(7)
C5 0.049(7) 0.071(9) 0.046(7) -0.012(6) 0.014(6) 0.013(6)
C36 0.094(10) 0.043(8) 0.060(8) 0.005(7) 0.042(8) 0.013(7)
C31 0.067(8) 0.077(10) 0.036(7) 0.002(6) 0.024(6) -0.019(7)
C28 0.085(10) 0.079(10) 0.047(8) 0.006(7) 0.035(7) -0.004(8)
C7 0.044(6) 0.043(7) 0.033(6) 0.009(5) 0.014(5) 0.002(5)
B1 0.070(9) 0.044(8) 0.041(8) -0.006(6) 0.031(7) -0.001(7)
C20 0.045(7) 0.056(8) 0.059(8) 0.006(6) 0.024(6) 0.025(6)
C27 0.139(16) 0.105(13) 0.060(10) 0.003(9) 0.042(11) -0.048(12)
C37 0.143(15) 0.080(11) 0.064(11) 0.005(9) 0.064(11) 0.013(11)
C4 0.070(9) 0.143(15) 0.056(9) -0.008(10) 0.030(7) 0.039(10)
C29 0.065(8) 0.051(8) 0.043(7) -0.005(6) 0.028(6) -0.002(6)
C10 0.045(7) 0.073(10) 0.057(8) 0.012(7) 0.026(6) -0.008(7)
C18 0.031(5) 0.040(6) 0.037(6) -0.002(5) 0.012(5) -0.004(5)
C40 0.098(12) 0.089(11) 0.065(10) 0.004(9) 0.018(9) -0.022(9)
C32 0.057(8) 0.076(10) 0.054(8) -0.018(7) 0.030(6) -0.018(7)
C25 0.082(12) 0.17(2) 0.066(11) 0.015(12) 0.030(10) -0.002(13)
C21 0.054(7) 0.059(8) 0.046(7) 0.001(6) 0.018(6) 0.011(6)
C14 0.055(8) 0.080(10) 0.068(9) -0.017(8) -0.005(7) 0.029(8)
C26 0.091(13) 0.17(2) 0.052(10) 0.018(11) 0.032(10) -0.046(14)
C24 0.074(10) 0.109(12) 0.054(8) 0.005(8) 0.030(7) 0.007(9)
C13 0.058(8) 0.054(8) 0.074(10) 0.004(7) 0.004(7) 0.008(7)
C3 0.061(9) 0.142(15) 0.061(9) 0.036(9) 0.033(7) 0.019(10)
C33 0.101(11) 0.057(9) 0.104(11) -0.010(9) 0.069(10) 0.007(8)
C2 0.063(9) 0.116(13) 0.054(8) 0.027(9) 0.007(7) -0.018(9)
C1 0.068(9) 0.070(10) 0.064(9) 0.029(7) 0.013(7) -0.019(7)
C41 0.131(13) 0.058(9) 0.121(13) -0.003(9) 0.113(11) -0.004(9)
C11 0.052(8) 0.075(10) 0.062(9) 0.014(7) 0.022(7) -0.031(7)
C39 0.15(2) 0.17(2) 0.071(14) 0.006(14) 0.000(13) 0.003(16)
C45 0.20(3) 0.14(2) 0.30(3) 0.12(2) 0.22(2) 0.078(19)
C42 0.161(15) 0.071(11) 0.207(18) -0.047(12) 0.171(15) -0.033(10)
C44 0.24(3) 0.063(14) 0.37(4) 0.02(2) 0.27(3) 0.026(18)
C38 0.19(2) 0.100(15) 0.055(12) 0.016(10) 0.030(14) 0.024(16)
C48 0.188(17) 0.091(13) 0.194(18) 0.070(13) 0.170(15) 0.064(12)
C49 0.22(2) 0.066(13) 0.35(3) -0.078(17) 0.26(2) -0.049(14)

loop_
_atom_type_symbol
_atom_type_description
_atom_type_scat_dispersion_real
_atom_type_scat_dispersion_imag
_atom_type_scat_source
H H 0.0000 0.0000 'International Tables Vol C Tables 4.2.6.8 and 6.1.1.4'
C C 0.0033 0.0016 'International Tables Vol C Tables 4.2.6.8 and 6.1.1.4'
N N 0.0061 0.0033 'International Tables Vol C Tables 4.2.6.8 and 6.1.1.4'
O O 0.0106 0.0060 'International Tables Vol C Tables 4.2.6.8 and 6.1.1.4'
Mn Mn 0.3368 0.7283 'International Tables Vol C Tables 4.2.6.8 and 6.1.1.4'
Br Br -0.2901 2.4595 'International Tables Vol C Tables 4.2.6.8 and 6.1.1.4'
B B 0.0013 0.0007 'International Tables Vol C Tables 4.2.6.8 and 6.1.1.4'

loop_
_geom_angle_atom_site_label_1
_geom_angle_atom_site_label_2
_geom_angle_atom_site_label_3
_geom_angle
_geom_angle_site_symmetry_1
_geom_angle_site_symmetry_3
_geom_angle_publ_flag
O2 Mn1 O1 176.9(3) . . ?
O2 Mn1 N4 90.3(3) . . ?
O1 Mn1 N4 86.6(3) . . ?
O2 Mn1 N3 87.6(3) . . ?
O1 Mn1 N3 93.5(3) . . ?
N4 Mn1 N3 112.6(4) . . ?
O2 Mn1 N1 86.2(3) . . ?
O1 Mn1 N1 93.8(3) . . ?
N4 Mn1 N1 87.1(4) . . ?
N3 Mn1 N1 159.3(4) . . ?
O2 Mn1 N2 93.7(4) . . ?
O1 Mn1 N2 89.4(3) . . ?
N4 Mn1 N2 165.7(4) . . ?
N3 Mn1 N2 81.3(4) . . ?
N1 Mn1 N2 79.5(4) . . ?
C8 O2 Mn1 127.4(7) . . ?
C16 N4 C15 115.8(9) . . ?
C16 N4 Mn1 124.4(7) . . ?
C15 N4 Mn1 119.6(7) . . ?
C18 O1 Mn1 125.4(6) . . ?
C18 C17 C22 121.5(10) . . ?
C18 C17 C16 120.8(9) . . ?
C22 C17 C16 117.0(9) . . ?
N4 C16 C17 122.4(10) . . ?
C2 N2 C3 109.0(11) . . ?
C2 N2 Mn1 107.8(8) . . ?
C3 N2 Mn1 117.8(8) . . ?
C36 C35 C40 112.7(12) . . ?
C36 C35 B1 124.1(11) . . ?
C40 C35 B1 123.0(12) . . ?
C6 N3 C5 115.1(10) . . ?
C6 N3 Mn1 126.4(8) . . ?
C5 N3 Mn1 117.9(7) . . ?
C21 C22 C17 120.3(11) . . ?
C21 C22 H22 119.8 . . ?
C17 C22 H22 119.8 . . ?
C20 C19 C18 122.3(10) . . ?
C20 C19 Br1 120.0(8) . . ?
C18 C19 Br1 117.7(8) . . ?
C31 C30 C29 123.8(12) . . ?
C31 C30 H30 118.1 . . ?
C29 C30 H30 118.1 . . ?
C11 C12 C7 119.8(12) . . ?
C11 C12 H12 120.1 . . ?
C7 C12 H12 120.1 . . ?
O2 C8 C7 123.7(10) . . ?
O2 C8 C9 118.9(10) . . ?
C7 C8 C9 117.3(10) . . ?
N3 C6 C7 121.7(10) . . ?
C10 C9 C8 121.2(11) . . ?
C10 C9 Br3 119.0(9) . . ?
C8 C9 Br3 119.8(9) . . ?
C29 C34 C33 122.5(13) . . ?
C29 C34 H34 118.7 . . ?
C33 C34 H34 118.7 . . ?
N4 C15 C14 109.5(10) . . ?
N4 C15 H15A 109.8 . . ?
C14 C15 H15A 109.8 . . ?
N4 C15 H15B 109.8 . . ?
C14 C15 H15B 109.8 . . ?
H15A C15 H15B 108.2 . . ?
C13 N1 C1 110.0(10) . . ?
C13 N1 Mn1 117.0(8) . . ?
C1 N1 Mn1 107.5(9) . . ?
C28 C23 C24 113.6(13) . . ?
C28 C23 B1 121.9(13) . . ?
C24 C23 B1 124.4(13) . . ?
N3 C5 C4 108.4(10) . . ?
N3 C5 H5A 110.0 . . ?
C4 C5 H5A 110.0 . . ?
N3 C5 H5B 110.0 . . ?
C4 C5 H5B 110.0 . . ?
H5A C5 H5B 108.4 . . ?
C35 C36 C37 126.2(14) . . ?
C35 C36 H36 116.9 . . ?
C37 C36 H36 116.9 . . ?
C32 C31 C30 119.6(12) . . ?
C32 C31 H31 120.2 . . ?
C30 C31 H31 120.2 . . ?
C23 C28 C27 121.4(16) . . ?
C23 C28 H28 119.3 . . ?
C27 C28 H28 119.3 . . ?
C8 C7 C12 120.5(10) . . ?
C8 C7 C6 123.2(10) . . ?
C12 C7 C6 115.8(11) . . ?
C41 B1 C35 109.2(11) . . ?
C41 B1 C23 113.6(12) . . ?
C35 B1 C23 105.3(10) . . ?
C41 B1 C29 108.0(10) . . ?
C35 B1 C29 111.1(10) . . ?
C23 B1 C29 109.6(9) . . ?
C21 C20 C19 120.5(10) . . ?
C21 C20 H20 119.8 . . ?
C19 C20 H20 119.8 . . ?
C26 C27 C28 119.9(18) . . ?
C26 C27 H27 120.0 . . ?
C28 C27 H27 120.0 . . ?
C38 C37 C36 117.0(17) . . ?
C38 C37 H37 121.5 . . ?
C36 C37 H37 121.5 . . ?
C5 C4 C3 115.9(12) . . ?
C5 C4 H4A 108.3 . . ?
C3 C4 H4A 108.3 . . ?
C5 C4 H4B 108.3 . . ?
C3 C4 H4B 108.3 . . ?
H4A C4 H4B 107.4 . . ?
C34 C29 C30 114.3(11) . . ?
C34 C29 B1 123.2(11) . . ?
C30 C29 B1 122.5(11) . . ?
C11 C10 C9 120.3(12) . . ?
C11 C10 H10 119.8 . . ?
C9 C10 H10 119.8 . . ?
O1 C18 C17 123.8(9) . . ?
O1 C18 C19 120.7(9) . . ?
C17 C18 C19 115.4(10) . . ?
C39 C40 C35 121.7(17) . . ?
C39 C40 H40 119.1 . . ?
C35 C40 H40 119.1 . . ?
C33 C32 C31 119.3(12) . . ?
C33 C32 H32 120.4 . . ?
C31 C32 H32 120.4 . . ?
C26 C25 C24 117.7(19) . . ?
C26 C25 H25 121.2 . . ?
C24 C25 H25 121.2 . . ?
C22 C21 C20 120.0(11) . . ?
C22 C21 Br2 120.7(10) . . ?
C20 C21 Br2 119.3(9) . . ?
C13 C14 C15 117.5(11) . . ?
C13 C14 H14A 107.9 . . ?
C15 C14 H14A 107.9 . . ?
C13 C14 H14B 107.9 . . ?
C15 C14 H14B 107.9 . . ?
H14A C14 H14B 107.2 . . ?
C25 C26 C27 121.3(19) . . ?
C25 C26 H26 119.4 . . ?
C27 C26 H26 119.4 . . ?
C23 C24 C25 126.1(17) . . ?
C23 C24 H24 116.9 . . ?
C25 C24 H24 116.9 . . ?
N1 C13 C14 113.5(11) . . ?
N1 C13 H13A 108.9 . . ?
C14 C13 H13A 108.9 . . ?
N1 C13 H13B 108.9 . . ?
C14 C13 H13B 108.9 . . ?
H13A C13 H13B 107.7 . . ?
N2 C3 C4 111.0(11) . . ?
N2 C3 H3A 109.4 . . ?
C4 C3 H3A 109.4 . . ?
N2 C3 H3B 109.4 . . ?
C4 C3 H3B 109.4 . . ?
H3A C3 H3B 108.0 . . ?
C32 C33 C34 120.4(14) . . ?
C32 C33 H33 119.8 . . ?
C34 C33 H33 119.8 . . ?
N2 C2 C1 108.9(12) . . ?
N2 C2 H2A 109.9 . . ?
C1 C2 H2A 109.9 . . ?
N2 C2 H2B 109.9 . . ?
C1 C2 H2B 109.9 . . ?
H2A C2 H2B 108.3 . . ?
N1 C1 C2 109.4(11) . . ?
N1 C1 H1A 109.8 . . ?
C2 C1 H1A 109.8 . . ?
N1 C1 H1B 109.8 . . ?
C2 C1 H1B 109.8 . . ?
H1A C1 H1B 108.2 . . ?
C42 C41 C48 115.9(16) . . ?
C42 C41 B1 122.7(16) . . ?
C48 C41 B1 121.2(17) . . ?
C10 C11 C12 120.6(12) . . ?
C10 C11 Br4 119.5(11) . . ?
C12 C11 Br4 119.9(12) . . ?
C38 C39 C40 120(2) . . ?
C38 C39 H39 119.9 . . ?
C40 C39 H39 119.9 . . ?
C44 C45 C48 112(3) . . ?
C44 C45 H45 123.8 . . ?
C48 C45 H45 123.8 . . ?
C49 C42 C41 125(2) . . ?
C49 C42 H42 117.5 . . ?
C41 C42 H42 117.5 . . ?
C49 C44 C45 131(3) . . ?
C49 C44 H44 114.6 . . ?
C45 C44 H44 114.6 . . ?
C39 C38 C37 122(2) . . ?
C39 C38 H38 118.9 . . ?
C37 C38 H38 118.9 . . ?
C41 C48 C45 120(2) . . ?
C41 C48 H48 120.2 . . ?
C45 C48 H48 120.2 . . ?
C44 C49 C42 116(3) . . ?
C44 C49 H49 121.9 . . ?
C42 C49 H49 121.9 . . ?

loop_
_geom_bond_atom_site_label_1
_geom_bond_atom_site_label_2
_geom_bond_distance
_geom_bond_site_symmetry_2
_geom_bond_publ_flag
Br1 C19 1.891(11) . ?
Br3 C9 1.868(12) . ?
Br2 C21 1.881(12) . ?
Mn1 O2 1.858(7) . ?
Mn1 O1 1.860(7) . ?
Mn1 N4 2.059(9) . ?
Mn1 N3 2.089(9) . ?
Mn1 N1 2.200(10) . ?
Mn1 N2 2.229(10) . ?
Br4 C11 1.883(11) . ?
O2 C8 1.328(12) . ?
N4 C16 1.270(13) . ?
N4 C15 1.478(13) . ?
O1 C18 1.325(11) . ?
C17 C18 1.398(14) . ?
C17 C22 1.400(15) . ?
C17 C16 1.468(13) . ?
N2 C2 1.475(17) . ?
N2 C3 1.488(18) . ?
C35 C36 1.389(17) . ?
C35 C40 1.421(19) . ?
C35 B1 1.627(18) . ?
N3 C6 1.278(14) . ?
N3 C5 1.482(14) . ?
C22 C21 1.355(15) . ?
C22 H22 0.9300 . ?
C19 C20 1.378(15) . ?
C19 C18 1.402(14) . ?
C30 C31 1.378(16) . ?
C30 C29 1.389(15) . ?
C30 H30 0.9300 . ?
C12 C11 1.361(17) . ?
C12 C7 1.404(15) . ?
C12 H12 0.9300 . ?
C8 C7 1.387(14) . ?
C8 C9 1.403(15) . ?
C6 C7 1.464(15) . ?
C9 C10 1.370(16) . ?
C34 C29 1.384(17) . ?
C34 C33 1.404(19) . ?
C34 H34 0.9300 . ?
C15 C14 1.525(18) . ?
C15 H15A 0.9700 . ?
C15 H15B 0.9700 . ?
N1 C13 1.457(17) . ?
N1 C1 1.472(16) . ?
C23 C28 1.380(17) . ?
C23 C24 1.390(19) . ?
C23 B1 1.627(19) . ?
C5 C4 1.500(19) . ?
C5 H5A 0.9700 . ?
C5 H5B 0.9700 . ?
C36 C37 1.400(19) . ?
C36 H36 0.9300 . ?
C31 C32 1.374(18) . ?
C31 H31 0.9300 . ?
C28 C27 1.43(2) . ?
C28 H28 0.9300 . ?
B1 C41 1.61(2) . ?
B1 C29 1.649(18) . ?
C20 C21 1.357(16) . ?
C20 H20 0.9300 . ?
C27 C26 1.37(2) . ?
C27 H27 0.9300 . ?
C37 C38 1.35(3) . ?
C37 H37 0.9300 . ?
C4 C3 1.52(2) . ?
C4 H4A 0.9700 . ?
C4 H4B 0.9700 . ?
C10 C11 1.358(18) . ?
C10 H10 0.9300 . ?
C40 C39 1.41(2) . ?
C40 H40 0.9300 . ?
C32 C33 1.345(18) . ?
C32 H32 0.9300 . ?
C25 C26 1.32(3) . ?
C25 C24 1.39(2) . ?
C25 H25 0.9300 . ?
C14 C13 1.51(2) . ?
C14 H14A 0.9700 . ?
C14 H14B 0.9700 . ?
C26 H26 0.9300 . ?
C24 H24 0.9300 . ?
C13 H13A 0.9700 . ?
C13 H13B 0.9700 . ?
C3 H3A 0.9700 . ?
C3 H3B 0.9700 . ?
C33 H33 0.9300 . ?
C2 C1 1.51(2) . ?
C2 H2A 0.9700 . ?
C2 H2B 0.9700 . ?
C1 H1A 0.9700 . ?
C1 H1B 0.9700 . ?
C41 C42 1.40(2) . ?
C41 C48 1.43(2) . ?
C39 C38 1.34(3) . ?
C39 H39 0.9300 . ?
C45 C44 1.35(4) . ?
C45 C48 1.52(3) . ?
C45 H45 0.9300 . ?
C42 C49 1.37(2) . ?
C42 H42 0.9300 . ?
C44 C49 1.30(4) . ?
C44 H44 0.9300 . ?
C38 H38 0.9300 . ?
C48 H48 0.9300 . ?
C49 H49 0.9300 . ?

loop_
_geom_torsion_atom_site_label_1
_geom_torsion_atom_site_label_2
_geom_torsion_atom_site_label_3
_geom_torsion_atom_site_label_4
_geom_torsion
_geom_torsion_site_symmetry_1
_geom_torsion_site_symmetry_2
_geom_torsion_site_symmetry_3
_geom_torsion_site_symmetry_4
_geom_torsion_publ_flag
N4 Mn1 O2 C8 -78.0(8) . . . . ?
N3 Mn1 O2 C8 34.6(8) . . . . ?
N1 Mn1 O2 C8 -165.1(9) . . . . ?
N2 Mn1 O2 C8 115.7(8) . . . . ?
N4 Mn1 O1 C18 41.5(8) . . . . ?
N3 Mn1 O1 C18 -71.0(8) . . . . ?
N1 Mn1 O1 C18 128.4(8) . . . . ?
N2 Mn1 O1 C18 -152.2(8) . . . . ?
C15 N4 C16 C17 -165.6(10) . . . . ?
Mn1 N4 C16 C17 10.5(14) . . . . ?
C18 C17 C16 N4 18.4(16) . . . . ?
C22 C17 C16 N4 -171.1(10) . . . . ?
C18 C17 C22 C21 -0.4(17) . . . . ?
C16 C17 C22 C21 -170.7(10) . . . . ?
Mn1 O2 C8 C7 -31.6(14) . . . . ?
Mn1 O2 C8 C9 151.5(8) . . . . ?
C5 N3 C6 C7 -170.7(9) . . . . ?
Mn1 N3 C6 C7 0.3(16) . . . . ?
O2 C8 C9 C10 174.7(10) . . . . ?
C7 C8 C9 C10 -2.4(16) . . . . ?
O2 C8 C9 Br3 -3.9(14) . . . . ?
C7 C8 C9 Br3 179.0(8) . . . . ?
C16 N4 C15 C14 111.9(12) . . . . ?
Mn1 N4 C15 C14 -64.3(12) . . . . ?
C6 N3 C5 C4 97.8(13) . . . . ?
Mn1 N3 C5 C4 -73.9(11) . . . . ?
C40 C35 C36 C37 0.1(19) . . . . ?
B1 C35 C36 C37 174.7(12) . . . . ?
C29 C30 C31 C32 -0.7(18) . . . . ?
C24 C23 C28 C27 -1.9(18) . . . . ?
B1 C23 C28 C27 -177.2(12) . . . . ?
O2 C8 C7 C12 -171.7(10) . . . . ?
C9 C8 C7 C12 5.3(15) . . . . ?
O2 C8 C7 C6 -0.1(16) . . . . ?
C9 C8 C7 C6 176.8(10) . . . . ?
C11 C12 C7 C8 -3.6(17) . . . . ?
C11 C12 C7 C6 -175.8(11) . . . . ?
N3 C6 C7 C8 14.7(17) . . . . ?
N3 C6 C7 C12 -173.3(11) . . . . ?
C36 C35 B1 C41 -92.5(14) . . . . ?
C40 C35 B1 C41 81.6(16) . . . . ?
C36 C35 B1 C23 29.8(15) . . . . ?
C40 C35 B1 C23 -156.1(12) . . . . ?
C36 C35 B1 C29 148.4(11) . . . . ?
C40 C35 B1 C29 -37.5(16) . . . . ?
C28 C23 B1 C41 -162.5(11) . . . . ?
C24 C23 B1 C41 22.8(17) . . . . ?
C28 C23 B1 C35 78.0(13) . . . . ?
C24 C23 B1 C35 -96.7(14) . . . . ?
C28 C23 B1 C29 -41.6(15) . . . . ?
C24 C23 B1 C29 143.7(12) . . . . ?
C18 C19 C20 C21 -2.0(18) . . . . ?
Br1 C19 C20 C21 178.1(10) . . . . ?
C23 C28 C27 C26 2(2) . . . . ?
C35 C36 C37 C38 -1(2) . . . . ?
N3 C5 C4 C3 68.7(14) . . . . ?
C33 C34 C29 C30 0(2) . . . . ?
C33 C34 C29 B1 -177.9(13) . . . . ?
C31 C30 C29 C34 0.1(17) . . . . ?
C31 C30 C29 B1 178.5(11) . . . . ?
C41 B1 C29 C34 -149.7(14) . . . . ?
C35 B1 C29 C34 -29.9(16) . . . . ?
C23 B1 C29 C34 86.1(15) . . . . ?
C41 B1 C29 C30 32.1(16) . . . . ?
C35 B1 C29 C30 151.9(10) . . . . ?
C23 B1 C29 C30 -92.1(13) . . . . ?
C8 C9 C10 C11 -2.3(18) . . . . ?
Br3 C9 C10 C11 176.3(9) . . . . ?
Mn1 O1 C18 C17 -27.9(13) . . . . ?
Mn1 O1 C18 C19 152.9(8) . . . . ?
C22 C17 C18 O1 178.8(10) . . . . ?
C16 C17 C18 O1 -11.2(15) . . . . ?
C22 C17 C18 C19 -1.9(15) . . . . ?
C16 C17 C18 C19 168.1(9) . . . . ?
C20 C19 C18 O1 -177.6(10) . . . . ?
Br1 C19 C18 O1 2.3(13) . . . . ?
C20 C19 C18 C17 3.1(15) . . . . ?
Br1 C19 C18 C17 -177.0(8) . . . . ?
C36 C35 C40 C39 -1(2) . . . . ?
B1 C35 C40 C39 -175.3(16) . . . . ?
C30 C31 C32 C33 0.9(19) . . . . ?
C17 C22 C21 C20 1.6(18) . . . . ?
C17 C22 C21 Br2 -178.4(8) . . . . ?
C19 C20 C21 C22 -0.5(19) . . . . ?
C19 C20 C21 Br2 179.5(9) . . . . ?
N4 C15 C14 C13 66.5(14) . . . . ?
C24 C25 C26 C27 2(3) . . . . ?
C28 C27 C26 C25 -2(3) . . . . ?
C28 C23 C24 C25 2(2) . . . . ?
B1 C23 C24 C25 176.6(14) . . . . ?
C26 C25 C24 C23 -1(3) . . . . ?
C1 N1 C13 C14 178.9(11) . . . . ?
Mn1 N1 C13 C14 55.9(13) . . . . ?
C15 C14 C13 N1 -65.0(15) . . . . ?
C2 N2 C3 C4 -176.1(11) . . . . ?
Mn1 N2 C3 C4 60.7(14) . . . . ?
C5 C4 C3 N2 -64.0(15) . . . . ?
C31 C32 C33 C34 0(2) . . . . ?
C29 C34 C33 C32 0(2) . . . . ?
C3 N2 C2 C1 -169.7(10) . . . . ?
Mn1 N2 C2 C1 -40.7(11) . . . . ?
C13 N1 C1 C2 -173.5(11) . . . . ?
Mn1 N1 C1 C2 -45.1(11) . . . . ?
N2 C2 C1 N1 59.0(13) . . . . ?
C35 B1 C41 C42 -27.4(17) . . . . ?
C23 B1 C41 C42 -144.6(12) . . . . ?
C29 B1 C41 C42 93.6(14) . . . . ?
C35 B1 C41 C48 156.5(12) . . . . ?
C23 B1 C41 C48 39.3(16) . . . . ?
C29 B1 C41 C48 -82.5(15) . . . . ?
C9 C10 C11 C12 4.2(19) . . . . ?
C9 C10 C11 Br4 -174.6(9) . . . . ?
C7 C12 C11 C10 -1.3(19) . . . . ?
C7 C12 C11 Br4 177.5(8) . . . . ?
C35 C40 C39 C38 2(3) . . . . ?
C48 C41 C42 C49 2(2) . . . . ?
B1 C41 C42 C49 -174.6(13) . . . . ?
C48 C45 C44 C49 0(5) . . . . ?
C40 C39 C38 C37 -3(4) . . . . ?
C36 C37 C38 C39 2(3) . . . . ?
C42 C41 C48 C45 -2(2) . . . . ?
B1 C41 C48 C45 174.5(14) . . . . ?
C44 C45 C48 C41 1(3) . . . . ?
C45 C44 C49 C42 0(4) . . . . ?
C41 C42 C49 C44 -1(3) . . . . ?
